data_2011735
loop_
_publ_author_name
'Gallagher, John F.'
'Hudson, Richard D. A.'
'Manning, A. R.'

_publ_section_title
;
 Intermolecular O---H&#x00B7;&#x00B7;&#x00B7;O and
 C---H&#x00B7;&#x00B7;&#x00B7;\p(C~5~H~5~), and intramolecular
 C---H&#x00B7;&#x00B7;&#x00B7;O interactions in
 2-(ferrocenyl)thiophene-3-carboxylic acid
;
_journal_issue 1
_journal_name_full 'Acta Crystallographica Section C'
_journal_page_first 28
_journal_page_last 30
_journal_paper_doi 10.1107/S0108270100014360
_journal_volume 57
_journal_year 2001
_chemical_formula_iupac '[Fe (C5 H5) (C10 H7 O2 S)]'
_chemical_formula_moiety 'C15 H12 Fe O2 S'
_chemical_formula_sum 'C15 H12 Fe O2 S'
_chemical_formula_weight 312.16
_chemical_name_common 'Ferrocenylthiophene carboxylic acid'
_chemical_name_systematic
;
2-(Ferrocenyl)thiophene-3-carboxylic acid
;
_space_group_IT_number 14
_symmetry_cell_setting monoclinic
_symmetry_space_group_name_Hall '-P 2yab'
_symmetry_space_group_name_H-M 'P 1 21/a 1'
_cell_angle_alpha 90
_cell_angle_beta 110.542(5)
_cell_angle_gamma 90
_cell_formula_units_Z 4
_cell_length_a 12.7108(8)
_cell_length_b 7.4801(6)
_cell_length_c 14.2397(9)
_cell_measurement_reflns_used 75
_cell_measurement_temperature 294.0(10)
_cell_measurement_theta_max 20.2
_cell_measurement_theta_min 6.2
_cell_volume 1267.80(16)
_computing_cell_refinement XSCANS
_computing_data_collection 'XSCANS (Siemens, 1996)'
_computing_data_reduction XSCANS
_computing_molecular_graphics 'ORTEX (McArdle, 1995) and PLATON (Spek, 1998)'
_computing_publication_material 'SHELXL97 and PREP8 (Ferguson, 1998)'
_computing_structure_refinement 'SHELXL97 (Sheldrick, 1997)'
_computing_structure_solution 'SHELXS97 (Sheldrick, 1997)'
_diffrn_ambient_temperature 294.0(10)
_diffrn_measured_fraction_theta_full 1.00
_diffrn_measured_fraction_theta_max 1.00
_diffrn_measurement_device 'Bruker P4'
_diffrn_measurement_method \w
_diffrn_radiation_monochromator graphite
_diffrn_radiation_source 'X-ray tube'
_diffrn_radiation_type 'Mo K\a'
_diffrn_radiation_wavelength .71073
_diffrn_reflns_av_R_equivalents .020
_diffrn_reflns_av_sigmaI/netI .026
_diffrn_reflns_limit_h_max 1
_diffrn_reflns_limit_h_min -16
_diffrn_reflns_limit_k_max 1
_diffrn_reflns_limit_k_min -9
_diffrn_reflns_limit_l_max 18
_diffrn_reflns_limit_l_min -17
_diffrn_reflns_number 3919
_diffrn_reflns_theta_full 28.0
_diffrn_reflns_theta_max 28.0
_diffrn_reflns_theta_min 3.1
_diffrn_standards_decay_% +-0.5
_diffrn_standards_interval_count 197
_diffrn_standards_number 3
_exptl_absorpt_coefficient_mu 1.346
_exptl_absorpt_correction_T_max .99
_exptl_absorpt_correction_T_min .64
_exptl_absorpt_correction_type \y-scan
_exptl_absorpt_process_details '(North et al., 1968)'
_exptl_crystal_colour red
_exptl_crystal_density_diffrn 1.635
_exptl_crystal_density_meas ?
_exptl_crystal_description plate
_exptl_crystal_F_000 640
_exptl_crystal_size_max .48
_exptl_crystal_size_mid .28
_exptl_crystal_size_min .05
_refine_diff_density_max .30
_refine_diff_density_min -.33
_refine_ls_extinction_method none
_refine_ls_goodness_of_fit_ref 1.05
_refine_ls_hydrogen_treatment constr
_refine_ls_matrix_type full
_refine_ls_number_parameters 203
_refine_ls_number_reflns 3032
_refine_ls_number_restraints 56
_refine_ls_restrained_S_all 1.04
_refine_ls_R_factor_all .045
_refine_ls_R_factor_gt .033
_refine_ls_shift/su_max <0.001
_refine_ls_shift/su_mean .000
_refine_ls_structure_factor_coef Fsqd
_refine_ls_weighting_details 'w = 1/[\s^2^(Fo^2^)+(0.0371P)^2^+0.5075P] where P=(Fo^2^+2Fc^2^)/3'
_refine_ls_weighting_scheme calc
_refine_ls_wR_factor_ref .082
_reflns_number_gt 2431
_reflns_number_total 3032
_reflns_threshold_expression I>2\s(I)
_cod_data_source_file sk1424.cif
_cod_data_source_block V
_cod_depositor_comments
;
The following automatic conversions were performed:
'_symmetry_cell_setting' value 'Monoclinic' changed to 'monoclinic'
according to '/home/saulius/struct/CIF-dictionaries/cif_core.dic'
dictionary named 'cif_core.dic' version 2.4.1 from 2010-06-29.

Automatic conversion script
Id: cif_fix_enum 1527 2010-12-29 10:47:43Z saulius 

The following automatic conversions were performed:

'_chemical_melting_point' value 'unknown' was changed to '?' - the
value is undefined or not given.

'_symmetry_cell_setting' value
'Monoclinic' changed to 'monoclinic' according to
/home/saulius/struct/CIF-dictionaries/cif_core.dic dictionary named
'cif_core.dic' version 2.4.1 from 2010-06-29.

Automatic conversion script
Id: cif_fix_values 1715 2011-07-08 13:25:40Z adriana 

The following automatic conversions were performed:

'_exptl_crystal_density_meas' value 'not measured' was changed to '?'
- the value is perceived as not measured.

Automatic conversion script
Id: cif_fix_values 3008 2015-01-20 13:52:24Z robertas 
;
_cod_original_cell_volume 1267.80(15)
_cod_original_sg_symbol_H-M 'P 21/a'
_cod_database_code 2011735
_cod_database_fobs_code 2011735

loop_
_symmetry_equiv_pos_as_xyz
'x, y, z'
'-x+1/2, y+1/2, -z'
'-x, -y, -z'
'x-1/2, -y-1/2, z'

loop_
_atom_site_label
_atom_site_fract_x
_atom_site_fract_y
_atom_site_fract_z
_atom_site_U_iso_or_equiv
_atom_site_adp_type
_atom_site_calc_flag
_atom_site_refinement_flags
_atom_site_occupancy
_atom_site_disorder_assembly
_atom_site_disorder_group
_atom_site_type_symbol
Fe1 .21323(2) .68733(4) .17326(2) .03284(10) Uani d . 1 . . Fe
S1 .48869(5) .31118(7) .29133(4) .04263(14) Uani d . 1 . . S
O1 .60248(14) .8263(2) .50699(13) .0526(4) Uani d . 1 . . O
O2 .42144(14) .8583(2) .41649(13) .0511(4) Uani d . 1 . . O
C1 .50784(17) .7703(3) .43977(15) .0339(4) Uani d . 1 . . C
C2 .51874(17) .5965(3) .39553(14) .0317(4) Uani d . 1 . . C
C3 .43313(17) .5007(2) .32575(14) .0311(4) Uani d . 1 . . C
C4 .6229(2) .3601(3) .36833(17) .0441(5) Uani d . 1 . . C
C5 .62604(18) .5126(3) .41914(16) .0395(5) Uani d . 1 . . C
C11 .31109(17) .5176(2) .28179(14) .0312(4) Uani d . 1 . . C
C12 .23563(18) .6143(3) .31779(15) .0375(4) Uani d . 1 . . C
C13 .12450(19) .5781(3) .25424(18) .0463(5) Uani d . 1 . . C
C14 .1282(2) .4594(3) .17795(18) .0468(5) Uani d . 1 . . C
C15 .24239(19) .4212(3) .19446(16) .0389(5) Uani d . 1 . . C
C21A .3131(4) .8151(10) .1093(7) .066(3) Uani d PGU .691(18) A 1 C
C22A .2786(7) .9350(8) .1693(4) .059(3) Uani d PGU .691(18) A 1 C
C23A .1603(8) .9428(7) .1311(5) .054(2) Uani d PGU .691(18) A 1 C
C24A .1216(4) .8278(9) .0474(5) .0630(19) Uani d PGU .691(18) A 1 C
C25A .2161(7) .7489(8) .0340(5) .069(3) Uani d PGU .691(18) A 1 C
C21B .3083(10) .8795(19) .1475(10) .052(5) Uani d PGU .309(18) A 2 C
C22B .2219(18) .9559(13) .1698(11) .053(4) Uani d PGU .309(18) A 2 C
C23B .1229(9) .899(2) .0999(17) .097(9) Uani d PGU .309(18) A 2 C
C24B .1480(16) .788(2) .0343(12) .116(11) Uani d PGU .309(18) A 2 C
C25B .2626(18) .7756(19) .0638(12) .064(6) Uani d PGU .309(18) A 2 C
H1 .5915 .9210 .5311 .079 Uiso calc R 1 . . H
H4 .6854 .2902 .3742 .053 Uiso calc R 1 . . H
H5 .6917 .5591 .4653 .047 Uiso calc R 1 . . H
H12 .2564 .6886 .3737 .045 Uiso calc R 1 . . H
H13 .0597 .6243 .2613 .056 Uiso calc R 1 . . H
H14 .0665 .4145 .1262 .056 Uiso calc R 1 . . H
H15 .2686 .3463 .1554 .047 Uiso calc R 1 . . H
H21A .3869 .7850 .1179 .080 Uiso calc PR .691(18) A 1 H
H22A .3257 .9978 .2244 .071 Uiso calc PR .691(18) A 1 H
H23A .1155 1.0117 .1565 .065 Uiso calc PR .691(18) A 1 H
H24A .0469 .8076 .0080 .076 Uiso calc PR .691(18) A 1 H
H25A .2147 .6675 -.0158 .083 Uiso calc PR .691(18) A 1 H
H21B .3845 .8954 .1830 .062 Uiso calc PR .309(18) A 2 H
H22B .2292 1.0327 .2231 .063 Uiso calc PR .309(18) A 2 H
H23B .0511 .9308 .0973 .117 Uiso calc PR .309(18) A 2 H
H24B .0964 .7304 -.0205 .139 Uiso calc PR .309(18) A 2 H
H25B .3024 .7086 .0324 .077 Uiso calc PR .309(18) A 2 H

loop_
_atom_site_aniso_label
_atom_site_aniso_U_11
_atom_site_aniso_U_22
_atom_site_aniso_U_33
_atom_site_aniso_U_12
_atom_site_aniso_U_13
_atom_site_aniso_U_23
Fe1 .03959(16) .02297(15) .03278(15) -.00331(12) .00871(12) -.00089(11)
S1 .0512(3) .0277(3) .0497(3) .0038(2) .0185(3) -.0086(2)
O1 .0456(9) .0439(10) .0576(10) -.0016(7) .0046(8) -.0231(8)
O2 .0477(9) .0351(8) .0588(10) .0025(7) .0040(8) -.0183(8)
C1 .0408(11) .0298(10) .0306(9) -.0041(8) .0117(8) -.0021(8)
C2 .0418(10) .0258(9) .0289(9) -.0012(8) .0141(8) .0001(7)
C3 .0463(11) .0205(8) .0301(9) .0000(8) .0177(8) -.0014(7)
C4 .0455(12) .0383(12) .0489(12) .0087(10) .0170(10) .0012(10)
C5 .0428(11) .0356(11) .0387(10) -.0002(9) .0126(9) .0023(9)
C11 .0430(10) .0196(8) .0314(9) -.0031(8) .0137(8) .0001(7)
C12 .0436(11) .0365(11) .0342(10) -.0027(9) .0160(9) -.0032(9)
C13 .0431(12) .0461(13) .0520(13) -.0050(10) .0198(10) -.0008(11)
C14 .0497(13) .0355(12) .0504(13) -.0172(10) .0117(10) -.0042(10)
C15 .0543(13) .0203(9) .0404(11) -.0058(9) .0146(10) -.0045(8)
C21A .070(4) .056(6) .085(7) .003(3) .042(4) .033(5)
C22A .074(6) .028(4) .055(3) -.019(4) -.002(4) .010(2)
C23A .071(5) .028(2) .058(4) .014(4) .016(4) .006(2)
C24A .073(3) .041(3) .050(3) .003(3) -.009(3) .009(3)
C25A .135(9) .041(3) .032(4) -.009(5) .029(5) .004(3)
C21B .043(5) .041(12) .065(10) -.001(5) .011(6) .026(8)
C22B .063(11) .027(4) .074(10) .005(8) .032(9) .018(6)
C23B .046(7) .073(17) .15(2) .004(8) -.001(11) .070(15)
C24B .116(18) .092(19) .080(14) -.063(15) -.040(12) .050(11)
C25B .110(15) .051(8) .034(10) -.004(11) .029(10) -.003(6)

loop_
_atom_type_symbol
_atom_type_description
_atom_type_scat_dispersion_real
_atom_type_scat_dispersion_imag
_atom_type_scat_source
C C .0033 .0016 'International Tables Vol C Tables 4.2.6.8 and 6.1.1.4'
H H .0000 .0000 'International Tables Vol C Tables 4.2.6.8 and 6.1.1.4'
O O .0106 .0060 'International Tables Vol C Tables 4.2.6.8 and 6.1.1.4'
S S .1246 .1234 'International Tables Vol C Tables 4.2.6.8 and 6.1.1.4'
Fe Fe .3463 .8444 'International Tables Vol C Tables 4.2.6.8 and 6.1.1.4'

loop_
_geom_angle_atom_site_label_1
_geom_angle_atom_site_label_2
_geom_angle_atom_site_label_3
_geom_angle
_geom_angle_publ_flag
C3 S1 C4 93.29(11) yes
O1 C1 O2 122.11(19) yes
O1 C1 C2 113.14(18) yes
O2 C1 C2 124.74(18) yes
C1 C2 C3 126.48(18) yes
C1 C2 C5 120.82(18) yes
C3 C2 C5 112.63(18) yes
S1 C3 C2 109.31(15) yes
S1 C3 C11 115.32(14) yes
C2 C3 C11 135.23(17) yes
S1 C4 C5 111.17(17) yes
C2 C5 C4 113.6(2) yes
C3 C11 C12 129.38(17) no
C3 C11 C15 123.97(18) no
C12 C11 C15 106.44(18) no
C11 C12 C13 108.60(19) no
C12 C13 C14 108.5(2) no
C13 C14 C15 107.9(2) no
C11 C15 C14 108.59(19) no
C3 C11 Fe1 130.51(13) no
C12 C11 Fe1 69.61(11) no
C15 C11 Fe1 68.57(11) no
C11 C12 Fe1 69.49(11) no
C13 C12 Fe1 69.65(12) no
C12 C13 Fe1 70.05(12) no
C14 C13 Fe1 69.19(12) no
C13 C14 Fe1 70.15(13) no
C15 C14 Fe1 69.41(12) no
C11 C15 Fe1 70.14(11) no
C14 C15 Fe1 69.77(13) no
C11 Fe1 C12 40.90(9) no
C11 Fe1 C13 68.66(9) no
C11 Fe1 C14 69.18(9) no
C11 Fe1 C15 41.30(8) no
C12 Fe1 C13 40.30(10) no
C12 Fe1 C14 68.38(9) no
C12 Fe1 C15 68.61(9) no
C13 Fe1 C14 40.66(9) no
C13 Fe1 C15 68.41(10) no
C14 Fe1 C15 40.81(9) no
C11 Fe1 C21A 108.57(14) no
C11 Fe1 C22A 115.98(17) no
C11 Fe1 C23A 148.3(2) no
C11 Fe1 C24A 170.0(2) no
C11 Fe1 C25A 131.08(18) no
C12 Fe1 C21A 133.1(2) no
C12 Fe1 C22A 110.81(18) no
C12 Fe1 C23A 117.34(17) no
C12 Fe1 C24A 148.2(2) no
C12 Fe1 C25A 171.2(2) no
C13 Fe1 C21A 172.4(3) no
C13 Fe1 C22A 133.6(3) no
C13 Fe1 C23A 110.4(2) no
C13 Fe1 C24A 116.2(2) no
C13 Fe1 C25A 146.8(3) no
C14 Fe1 C21A 146.0(3) no
C14 Fe1 C22A 171.7(3) no
C14 Fe1 C23A 132.0(3) no
C14 Fe1 C24A 108.2(2) no
C14 Fe1 C25A 114.3(2) no
C15 Fe1 C21A 114.6(2) no
C15 Fe1 C22A 147.2(3) no
C15 Fe1 C23A 170.1(2) no
C15 Fe1 C24A 130.6(2) no
C15 Fe1 C25A 107.48(17) no
C21A Fe1 C22A 40.44(11) no
C21A Fe1 C23A 67.89(17) no
C21A Fe1 C24A 67.8(2) no
C21A Fe1 C25A 40.34(12) no
C22A Fe1 C23A 40.40(11) no
C22A Fe1 C24A 67.82(19) no
C22A Fe1 C25A 67.87(18) no
C23A Fe1 C24A 40.27(13) no
C23A Fe1 C25A 67.8(2) no
C24A Fe1 C25A 40.24(14) no
C22A C21A Fe1 69.7(2) no
C25A C21A Fe1 70.1(2) no
C21A C22A Fe1 69.9(2) no
C23A C22A Fe1 70.0(2) no
C22A C23A Fe1 69.6(2) no
C24A C23A Fe1 70.1(2) no
C23A C24A Fe1 69.6(2) no
C25A C24A Fe1 69.8(2) no
C21A C25A Fe1 69.5(2) no
C24A C25A Fe1 70.0(2) no
C22A C21A C25A 108 no
C21A C22A C23A 108 no
C22A C23A C24A 108 no
C23A C24A C25A 108 no
C21A C25A C24A 108 no
C22B C21B C25B 108 no
C21B C22B C23B 108 no
C22B C23B C24B 108 no
C23B C24B C25B 108 no
C21B C25B C24B 108 no

loop_
_geom_bond_atom_site_label_1
_geom_bond_atom_site_label_2
_geom_bond_site_symmetry_2
_geom_bond_distance
_geom_bond_publ_flag
Fe1 C11 . 2.0488(19) yes
Fe1 C12 . 2.050(2) yes
Fe1 C13 . 2.045(2) yes
Fe1 C14 . 2.032(2) yes
Fe1 C15 . 2.028(2) yes
Fe1 C21A . 2.041(4) no
Fe1 C22A . 2.039(4) no
Fe1 C23A . 2.045(5) no
Fe1 C24A . 2.051(7) no
Fe1 C25A . 2.049(6) no
Fe1 C21B . 1.993(11) no
Fe1 C22B . 2.013(10) no
Fe1 C23B . 2.020(12) no
Fe1 C24B . 2.003(16) no
Fe1 C25B . 1.986(14) no
S1 C3 . 1.7296(19) yes
S1 C4 . 1.712(2) yes
O1 C1 . 1.316(2) yes
O2 C1 . 1.222(3) yes
C1 C2 . 1.472(3) yes
C2 C3 . 1.388(3) yes
C2 C5 . 1.430(3) yes
C3 C11 . 1.460(3) yes
C4 C5 . 1.344(3) yes
C11 C12 . 1.432(3) no
C11 C15 . 1.438(3) no
C12 C13 . 1.411(3) no
C13 C14 . 1.417(3) no
C14 C15 . 1.416(3) no
C21A C22A . 1.410(4) no
C21A C25A . 1.410(4) no
C22A C23A . 1.410(4) no
C23A C24A . 1.410(4) no
C24A C25A . 1.410(4) no
C21B C22B . 1.370(10) no
C21B C25B . 1.370(10) no
C22B C23B . 1.370(10) no
C23B C24B . 1.370(10) no
C24B C25B . 1.370(10) no

loop_
_geom_hbond_atom_site_label_D
_geom_hbond_atom_site_label_H
_geom_hbond_atom_site_label_A
_geom_hbond_site_symmetry_A
_geom_hbond_distance_DH
_geom_hbond_distance_HA
_geom_hbond_distance_DA
_geom_hbond_angle_DHA
_geom_hbond_publ_flag
O1 H1 O2 3_676 .82 1.84 2.661(2) 175 yes
C12 H12 O2 1_555 .93 2.34 2.925(3) 120 yes
C15 H15 S1 1_555 .93 2.80 3.058(2) 97 yes
C25A H25A Cg2 2_545 .93 2.88 3.753(7) 156 yes
C4 H4 Cg3 4_665 .93 3.03 3.687(3) 129 yes

loop_
_geom_torsion_atom_site_label_1
_geom_torsion_atom_site_label_2
_geom_torsion_atom_site_label_3
_geom_torsion_atom_site_label_4
_geom_torsion
_geom_torsion_publ_flag
O1 C1 C2 C3 177.46(19) no
O2 C1 C2 C3 -3.9(3) no
O1 C1 C2 C5 -5.7(3) yes
O2 C1 C2 C5 172.9(2) no
C1 C2 C3 S1 176.63(16) no
C5 C2 C3 S1 -.4(2) no
C1 C2 C3 C11 -8.0(4) yes
C5 C2 C3 C11 175.0(2) no
C4 S1 C3 C2 -.11(16) no
C4 S1 C3 C11 -176.52(15) no
C3 S1 C4 C5 .63(18) no
C1 C2 C5 C4 -176.31(19) no
C3 C2 C5 C4 .9(3) no
S1 C3 C11 C12 155.42(18) yes
C2 C3 C11 C12 -19.8(4) yes
S1 C3 C11 C15 -18.6(2) yes
C2 C3 C11 C15 166.2(2) yes
S1 C3 C11 Fe1 -108.36(16) no
C2 C3 C11 Fe1 76.5(3) no
S1 C4 C5 C2 -1.0(2) no
C3 C11 C12 C13 -174.91(19) no
C3 C11 C15 C14 175.38(18) no
C12 C11 C15 C14 .2(2) no
C11 C12 C13 C14 -.1(3) no
C12 C13 C14 C15 .2(3) no
C13 C14 C15 C11 -.3(2) no
Fe1 C11 C12 C13 58.82(16) no
C15 C11 C12 Fe1 -58.92(13) no
C3 C11 C12 Fe1 126.3(2) no
C11 Fe1 C12 C13 -120.13(19) no
C14 Fe1 C12 C13 -37.40(14) no
C15 Fe1 C12 C13 -81.42(15) no
C13 Fe1 C12 C11 120.13(19) no
C14 Fe1 C12 C11 82.74(13) no
C15 Fe1 C12 C11 38.72(12) no
Fe1 C12 C13 C14 58.68(16) no
C11 C12 C13 Fe1 -58.73(15) no
C11 Fe1 C13 C12 37.44(13) no
C14 Fe1 C13 C12 119.9(2) no
C15 Fe1 C13 C12 81.97(14) no
C11 Fe1 C13 C14 -82.49(15) no
C15 Fe1 C13 C14 -37.96(14) no
Fe1 C13 C14 C15 59.39(15) no
C12 C13 C14 Fe1 -59.20(16) no
C11 Fe1 C14 C15 -37.86(12) no
C13 Fe1 C14 C15 -119.0(2) no
C15 Fe1 C14 C13 119.0(2) no
C11 Fe1 C14 C13 81.10(14) no
Fe1 C14 C15 C11 59.60(14) no
C13 C14 C15 Fe1 -59.85(16) no
Fe1 C11 C15 C14 -59.38(15) no
C3 C11 C15 Fe1 -125.24(18) no
C12 C11 C15 Fe1 59.59(14) no
C13 Fe1 C15 C11 -81.81(13) no
C14 Fe1 C15 C11 -119.63(18) no
C11 Fe1 C15 C14 119.63(18) no
C13 Fe1 C15 C14 37.81(13) no
